data_7222868
loop_
_publ_author_name
'Gering, E.'

_publ_section_title
;
 Silizium/Aluminium-Ordnung und Kristallperfektion von Sanidinen
;
_journal_name_full 'Kernforschungszentrum Karlsruhe: Bericht'
_journal_page_first 1
_journal_page_last 50
_journal_volume 3984
_journal_year 1985
_chemical_formula_sum 'Al K0.86 Na0.14 O8 Si3'
_chemical_name_systematic '(K0.86 Na0.14) (Al Si3 O8)'
_space_group_IT_number 12
_symmetry_space_group_name_Hall '-C 2y'
_symmetry_space_group_name_H-M 'C 1 2/m 1'
_cell_angle_alpha 90
_cell_angle_beta 115.97
_cell_angle_gamma 90
_cell_formula_units_Z 4
_cell_length_a 8.546
_cell_length_b 13.033
_cell_length_c 7.176
_cell_volume 718.556
_citation_journal_id_ASTM KKBRAY
_cod_data_source_file Gering_KKBRAY_1985_1525.cif
_cod_data_source_block Al1K0.86Na0.14O8Si3
_cod_original_cell_volume 718.5562
_cod_original_formula_sum 'Al1 K0.86 Na0.14 O8 Si3'
_cod_database_code 7222868

loop_
_symmetry_equiv_pos_as_xyz
x,y,z
-x,y,-z
-x,-y,-z
x,-y,z
x+1/2,y+1/2,z
-x+1/2,y+1/2,-z
-x+1/2,-y+1/2,-z
x+1/2,-y+1/2,z

loop_
_atom_site_label
_atom_site_type_symbol
_atom_site_fract_x
_atom_site_fract_y
_atom_site_fract_z
_atom_site_occupancy
_atom_site_U_iso_or_equiv
Si2 Si+4 0.20797 0.38216 0.34427 0.792 0.0
O2 O-2 0.63384 0 0.28483 1 0.0
Si1 Si+4 0.00946 0.18453 0.22357 0.708 0.0
Al1 Al+3 0.00946 0.18453 0.22357 0.292 0.0
Al2 Al+3 0.20797 0.38216 0.34427 0.208 0.0
O1 O-2 0 0.14632 0 1 0.0
O5 O-2 0.18073 0.12654 0.4035 1 0.0
K1 K+1 0.2851 0 0.1381 0.86 0.0
O3 O-2 0.82854 0.14548 0.22655 1 0.0
Na1 Na+1 0.2851 0 0.1381 0.14 0.0
O4 O-2 0.03327 0.30954 0.25693 1 0.0
